data_7242633
loop_
_publ_author_name
'Wang, Xiang'
'Li, Yunhui'
'Zhang, Tong'
'Ma, Sijia'
'Wang, Xiuli'

_publ_section_title
;
 Assembly, structures and properties of polyoxometalate-based
 supramolecular complexes involving in situ transformation of
 single-branch N-donor cyano ligands
;
_journal_issue 19
_journal_name_full CrystEngComm
_journal_page_first 3477
_journal_page_last 3487
_journal_paper_doi 10.1039/D1CE00298H
_journal_volume 23
_journal_year 2021
_chemical_formula_moiety 'C120 H98 Cu4 Mo12 N16 O60 P'
_chemical_formula_sum 'C120 H98 Cu4 Mo12 N16 O60 P'
_chemical_formula_weight 4160.60
_space_group_crystal_system triclinic
_space_group_IT_number 2
_space_group_name_Hall '-P 1'
_space_group_name_H-M_alt 'P -1'
_atom_sites_solution_hydrogens mixed
_audit_creation_date 2021-01-14
_audit_creation_method
;
Olex2 1.3
(compiled 2020.11.12 svn.r5f609507 for OlexSys, GUI svn.r6226)
;
_audit_update_record
;
2021-02-07 deposited with the CCDC.	2021-04-12 downloaded from the CCDC.
;
_cell_angle_alpha 98.825(2)
_cell_angle_beta 92.764(2)
_cell_angle_gamma 112.2100(10)
_cell_formula_units_Z 1
_cell_length_a 14.3860(10)
_cell_length_b 14.6213(10)
_cell_length_c 18.0964(13)
_cell_measurement_reflns_used 2061
_cell_measurement_temperature 273.15
_cell_measurement_theta_max 23.26
_cell_measurement_theta_min 2.29
_cell_volume 3458.7(4)
_computing_cell_refinement 'SAINT V8.18C (?, 2016)'
_computing_data_collection 'APEX3 Ver. 2016.5-0 (Bruker-AXS, 2016)'
_computing_data_reduction 'SAINT V8.18C (?, 2016)'
_computing_molecular_graphics 'Olex2 1.3 (Dolomanov et al., 2009)'
_computing_publication_material 'Olex2 1.3 (Dolomanov et al., 2009)'
_computing_structure_refinement 'SHELXL 2018/3 (Sheldrick, 2015)'
_computing_structure_solution 'XT (Sheldrick, 2015a)'
_diffrn_ambient_temperature 273.15
_diffrn_detector 'charge-coupled device (CCD) area detector'
_diffrn_detector_area_resol_mean 7.9
_diffrn_detector_type 'Bruker APEX II'
_diffrn_measured_fraction_theta_full 0.996
_diffrn_measured_fraction_theta_max 0.996
_diffrn_measurement_device 'three-circle diffractometer'
_diffrn_measurement_device_type 'Bruker APEX-II CCD'
_diffrn_measurement_method '\f and \w scans'
_diffrn_radiation_collimation 'focusing mirrors'
_diffrn_radiation_detector 'Bruker APEX II'
_diffrn_radiation_monochromator 'mirror optics'
_diffrn_radiation_probe x-ray
_diffrn_radiation_type 'Mo K\a'
_diffrn_radiation_wavelength 0.71073
_diffrn_radiation_xray_symbol K-L~3~
_diffrn_reflns_av_R_equivalents 0.0605
_diffrn_reflns_av_unetI/netI 0.1279
_diffrn_reflns_Laue_measured_fraction_full 0.996
_diffrn_reflns_Laue_measured_fraction_max 0.996
_diffrn_reflns_limit_h_max 17
_diffrn_reflns_limit_h_min -9
_diffrn_reflns_limit_k_max 15
_diffrn_reflns_limit_k_min -17
_diffrn_reflns_limit_l_max 21
_diffrn_reflns_limit_l_min -21
_diffrn_reflns_number 19391
_diffrn_reflns_point_group_measured_fraction_full 0.996
_diffrn_reflns_point_group_measured_fraction_max 0.996
_diffrn_reflns_theta_full 25.014
_diffrn_reflns_theta_max 25.014
_diffrn_reflns_theta_min 1.531
_diffrn_source 'microfocus sealed X-ray tube'
_diffrn_source_current 30.0
_diffrn_source_power 1.2
_diffrn_source_type 'Incoatec I\ms'
_diffrn_source_voltage 40.0
_diffrn_standards_number 0
_exptl_absorpt_coefficient_mu 1.759
_exptl_absorpt_correction_T_max 0.703
_exptl_absorpt_correction_T_min 0.662
_exptl_absorpt_correction_type multi-scan
_exptl_absorpt_process_details
;
SADABS-2016/2 (Krause et al., 2015) was used for absorption correction.
;
_exptl_crystal_colour green
_exptl_crystal_colour_primary green
_exptl_crystal_density_diffrn 1.997
_exptl_crystal_density_method 'not measured'
_exptl_crystal_description block
_exptl_crystal_F_000 2045
_exptl_crystal_size_max 0.24
_exptl_crystal_size_mid 0.22
_exptl_crystal_size_min 0.2
_refine_diff_density_max 0.655
_refine_diff_density_min -0.785
_refine_diff_density_rms 0.139
_refine_ls_extinction_method none
_refine_ls_goodness_of_fit_ref 0.973
_refine_ls_hydrogen_treatment constr
_refine_ls_matrix_type full
_refine_ls_number_parameters 1004
_refine_ls_number_reflns 12171
_refine_ls_number_restraints 30
_refine_ls_restrained_S_all 0.971
_refine_ls_R_factor_all 0.1360
_refine_ls_R_factor_gt 0.0552
_refine_ls_shift/su_max 0.001
_refine_ls_shift/su_mean 0.000
_refine_ls_structure_factor_coef Fsqd
_refine_ls_weighting_details 'w=1/[\s^2^(Fo^2^)+(0.0346P)^2^] where P=(Fo^2^+2Fc^2^)/3'
_refine_ls_weighting_scheme calc
_refine_ls_wR_factor_gt 0.0882
_refine_ls_wR_factor_ref 0.1115
_reflns_Friedel_coverage 0.000
_reflns_number_gt 6488
_reflns_number_total 12214
_reflns_threshold_expression 'I > 2\s(I)'
_cod_data_source_file d1ce00298h2.cif
_cod_data_source_block 1
_cod_depositor_comments 'Adding full bibliography for 7242631--7242636.cif.'
_cod_database_code 7242633
_shelx_shelxl_version_number 2018/3
_shelx_space_group_comment
;
The symmetry employed for this shelxl refinement is uniquely defined
by the following loop, which should always be used as a source of
symmetry information in preference to the above space-group names.
They are only intended as comments.
;
_olex2_refinement_description
;
1. Fixed Uiso
 At 1.2 times of:
  All C(H) groups, All C(H,H) groups
 At 1.5 times of:
  All O(H) groups, All O(H,H) groups
2. Uiso/Uaniso restraints and constraints
Uanis(O26) \\sim Ueq: with sigma of 0.01 and sigma for terminal atoms of 0.02
Uanis(O29) \\sim Ueq: with sigma of 0.001 and sigma for terminal atoms of 0.002
Uanis(C59A) \\sim Ueq, Uanis(C59B) \\sim Ueq, Uanis(O21B) \\sim Ueq: with sigma
of 0.001 and sigma for terminal atoms of 0.002
3. Others
 Sof(O21B)=1-FVAR(1)
 Sof(O21A)=FVAR(1)
 Sof(C59B)=1-FVAR(2)
 Sof(C59A)=FVAR(2)
 Fixed Sof: O26(0.5) O27(0.5) O28(0.5) O29(0.5)
4.a Rotating group:
 O1W(H1WA,H1WB), O2W(H2WA,H2WB)
4.b Secondary CH2 refined with riding coordinates:
 C5(H5A,H5B), C21(H21A,H21B), C39(H39A,H39B)
4.c Aromatic/amide H refined with riding coordinates:
 C2(H2), C7(H7), C8(H8), C11(H11A), C12(H12), C15(H15), C16(H16), C18(H18),
 C22(H22), C23(H23), C24(H24), C25(H25), C27(H27), C28(H28), C29(H29), C30(H30),
  C33(H33), C34(H34), C35(H35), C37(H37), C40(H40), C42(H42), C43(H43),
 C44(H44), C45(H45), C46(H46), C47(H47), C49(H49), C50(H50), C52(H52), C53(H53),
  C54(H54), C56(H56), C57(H57), C58(H58), C60(H60)
4.d Idealised tetrahedral OH refined as rotating group:
 O11(H11), O19(H19), O25(H25A)
;
_olex2_submission_special_instructions 'No special instructions were received'

loop_
_space_group_symop_operation_xyz
'x, y, z'
'-x, -y, -z'

loop_
_atom_site_label
_atom_site_type_symbol
_atom_site_fract_x
_atom_site_fract_y
_atom_site_fract_z
_atom_site_U_iso_or_equiv
_atom_site_adp_type
_atom_site_occupancy
_atom_site_site_symmetry_order
_atom_site_calc_flag
_atom_site_refinement_flags_posn
_atom_site_refinement_flags_adp
_atom_site_refinement_flags_occupancy
_atom_site_disorder_assembly
_atom_site_disorder_group
O30 O 0.2555(4) 0.9934(5) -0.2219(4) 0.0529(18) Uani 1 1 d . . . . .
Mo1 Mo 0.27472(5) 1.03759(5) 0.03369(4) 0.0291(2) Uani 1 1 d . . . . .
Cu1 Cu 0.55846(8) 0.31314(8) 0.45425(6) 0.0336(3) Uani 1 1 d . . . . .
O1W O 0.4745(4) 0.3831(4) 0.4969(3) 0.0443(16) Uani 1 1 d . . . . .
H1WA H 0.448104 0.404053 0.461691 0.066 Uiso 1 1 d R U . . .
H1WB H 0.512132 0.439178 0.527554 0.066 Uiso 1 1 d R U . . .
O1 O 0.2057(4) 0.7239(4) 0.0939(4) 0.0465(17) Uani 1 1 d . . . . .
N1 N 0.6556(5) 0.2595(5) 0.4101(4) 0.0373(19) Uani 1 1 d . . . . .
C1 C -0.1240(6) 0.6460(6) 0.1192(5) 0.030(2) Uani 1 1 d . . . . .
Mo2 Mo 0.33382(6) 0.99526(5) -0.15274(4) 0.0333(2) Uani 1 1 d . . . . .
Cu2 Cu 0.04857(8) 0.58829(8) 0.09009(7) 0.0371(3) Uani 1 1 d . . . . .
O2 O 0.5312(4) 0.3486(4) 0.3575(3) 0.0413(16) Uani 1 1 d . . . . .
O2W O 0.4247(5) 0.1643(4) 0.4226(3) 0.0512(18) Uani 1 1 d . . . . .
H2WA H 0.366467 0.172412 0.423544 0.077 Uiso 1 1 d R U . . .
H2WB H 0.421533 0.136295 0.374712 0.077 Uiso 1 1 d R U . . .
N2 N 0.7800(5) 0.2520(6) 0.3479(4) 0.039(2) Uani 1 1 d . . . . .
C2 C 0.4749(7) 0.5152(7) 0.2527(5) 0.042(2) Uani 1 1 d . . . . .
H2 H 0.507593 0.575845 0.286067 0.051 Uiso 1 1 calc R U . . .
Mo3 Mo 0.29861(5) 0.81112(6) 0.06130(5) 0.0323(2) Uani 1 1 d . . . . .
O3 O 0.4681(4) 1.3329(4) -0.0398(3) 0.0365(15) Uani 1 1 d . . . . .
C3 C 0.4774(6) 0.4284(7) 0.2708(5) 0.029(2) Uani 1 1 d . . . . .
N3 N 0.5939(5) 0.3021(5) 0.5585(4) 0.0386(19) Uani 1 1 d . . . . .
Mo4 Mo 0.47781(6) 1.22760(6) -0.02765(4) 0.0322(2) Uani 1 1 d . . . . .
O4 O 0.5888(4) 0.5163(5) 0.3840(3) 0.0409(16) Uani 1 1 d . . . . .
N4 N 0.1087(5) 0.4948(5) 0.0827(4) 0.0298(18) Uani 1 1 d . . . . .
C4 C 0.3749(6) 0.4215(7) 0.1355(5) 0.029(2) Uani 1 1 d . . . . .
Mo5 Mo 0.43914(6) 1.03856(6) 0.18825(4) 0.0345(2) Uani 1 1 d . . . . .
O5 O 0.2374(4) 0.8995(4) 0.0438(4) 0.0526(19) Uani 1 1 d . . . . .
N5 N -0.0237(5) 0.6710(5) 0.1043(4) 0.0307(18) Uani 1 1 d . . . . .
C5 C 0.3235(6) 0.4219(6) 0.0614(5) 0.032(2) Uani 1 1 d . . . . .
H5A H 0.366041 0.479221 0.041012 0.039 Uiso 1 1 calc R U . . .
H5B H 0.315079 0.361439 0.026176 0.039 Uiso 1 1 calc R U . . .
Mo6 Mo 0.64095(6) 1.22977(6) 0.12654(5) 0.0367(2) Uani 1 1 d . . . . .
O6 O 0.1693(4) 1.0529(4) 0.0506(4) 0.0496(18) Uani 1 1 d . . . . .
N6 N 0.2234(5) 0.4270(5) 0.0687(4) 0.0281(17) Uani 1 1 d . . . . .
C6 C 0.5371(6) 0.4321(7) 0.3425(5) 0.032(2) Uani 1 1 d . . . . .
O7 O 0.7105(4) 1.3368(4) 0.1841(3) 0.0432(17) Uani 1 1 d . . . . .
N7 N -0.0568(5) 0.8083(5) 0.1228(4) 0.0327(18) Uani 1 1 d . . . . .
C7 C 0.7159(6) 0.2969(7) 0.3620(5) 0.035(2) Uani 1 1 d . . . . .
H7 H 0.714745 0.349601 0.339604 0.043 Uiso 1 1 calc R U . . .
O8 O 0.7028(4) 1.1442(4) 0.1537(4) 0.054(2) Uani 1 1 d . . . . .
C8 C -0.1993(6) 0.5527(7) 0.1234(5) 0.041(2) Uani 1 1 d . . . . .
H8 H -0.186757 0.494280 0.115859 0.049 Uiso 1 1 calc R U . . .
N8 N 0.6748(7) 0.2973(7) 0.6657(4) 0.063(3) Uani 1 1 d . . . . .
P009 P 0.500000 1.000000 0.000000 0.0161(7) Uani 1 2 d S . P . .
O9 O 0.3424(4) 1.0684(4) 0.1345(4) 0.0512(18) Uani 1 1 d . . . . .
C9 C 0.1343(6) 0.3503(6) 0.0778(5) 0.028(2) Uani 1 1 d . . . . .
O10 O 0.3625(5) 0.9024(4) 0.1546(4) 0.057(2) Uani 1 1 d . . . . .
C10 C 0.0636(6) 0.3918(6) 0.0854(4) 0.027(2) Uani 1 1 d . . . . .
O11 O 1.2756(5) 0.4792(5) 0.5187(4) 0.0525(18) Uani 1 1 d . . . . .
H11 H 1.325740 0.478867 0.542004 0.079 Uiso 1 1 calc R U . . .
C11 C -0.0348(7) 0.3352(6) 0.0935(5) 0.037(2) Uani 1 1 d . . . . .
H11A H -0.082442 0.363780 0.099470 0.044 Uiso 1 1 calc R U . . .
O12 O 0.3589(5) 1.1651(4) 0.0206(3) 0.060(2) Uani 1 1 d . . . . .
C12 C 0.2036(6) 0.5107(6) 0.0721(5) 0.033(2) Uani 1 1 d . . . . .
H12 H 0.251523 0.572928 0.067526 0.040 Uiso 1 1 calc R U . . .
O13 O 0.4452(4) 0.9946(4) -0.2016(5) 0.069(2) Uani 1 1 d . . . . .
C13 C -0.1455(6) 0.7321(6) 0.1321(5) 0.029(2) Uani 1 1 d . . . . .
O14 O 0.5363(4) 1.1700(4) 0.1809(4) 0.064(2) Uani 1 1 d . . . . .
C14 C 0.9644(7) 0.3204(7) 0.3378(5) 0.040(2) Uani 1 1 d . . . . .
O15 O 0.4110(6) 1.0580(5) 0.2755(3) 0.068(2) Uani 1 1 d . . . . .
C15 C 0.4241(6) 0.5132(6) 0.1851(5) 0.035(2) Uani 1 1 d . . . . .
H15 H 0.422746 0.572203 0.172805 0.042 Uiso 1 1 calc R U . . .
O16 O 0.4018(5) 1.1341(4) -0.1163(3) 0.060(2) Uani 1 1 d . . . . .
C16 C -0.2914(7) 0.5508(7) 0.1391(5) 0.042(2) Uani 1 1 d . . . . .
H16 H -0.342777 0.489761 0.141955 0.050 Uiso 1 1 calc R U . . .
O17 O 1.3303(5) 0.4134(6) 0.4191(4) 0.073(2) Uani 1 1 d . . . . .
C17 C 0.5237(8) 0.2618(7) 0.6092(5) 0.044(3) Uani 1 1 d . . . . .
O18 O 0.2534(6) 0.9939(4) -0.0705(4) 0.070(2) Uani 1 1 d . . . . .
C18 C 0.3764(7) 0.3373(6) 0.1557(5) 0.040(2) Uani 1 1 d . . . . .
H18 H 0.342593 0.276171 0.123141 0.048 Uiso 1 1 calc R U . . .
O19 O 0.0816(6) 1.1316(7) 0.4815(5) 0.087(3) Uani 1 1 d . . . . .
H19 H 0.111382 1.169937 0.520893 0.131 Uiso 1 1 calc R U . . .
C19 C 0.7610(7) 0.1790(7) 0.3910(5) 0.041(2) Uani 1 1 d . . . . .
O20 O 0.2815(5) 0.7585(7) -0.0404(4) 0.084(3) Uani 1 1 d . . . . .
C20 C 0.6787(7) 0.1811(7) 0.4297(5) 0.037(2) Uani 1 1 d . . . . .
O21B O 0.5387(15) 1.238(2) 0.0654(8) 0.028(5) Uani 0.47(5) 1 d . U P A 2
C21 C -0.0354(6) 0.9167(6) 0.1339(5) 0.040(2) Uani 1 1 d . . . . .
H21A H -0.097878 0.925644 0.123357 0.048 Uiso 1 1 calc R U . . .
H21B H 0.010114 0.946672 0.098457 0.048 Uiso 1 1 calc R U . . .
O22 O 0.5970(5) 1.2387(7) -0.0718(4) 0.085(3) Uani 1 1 d . . . . .
C22 C -0.2388(6) 0.7299(7) 0.1463(5) 0.041(2) Uani 1 1 d . . . . .
H22 H -0.252257 0.787866 0.152483 0.049 Uiso 1 1 calc R U . . .
O23 O 0.2364(6) 1.1706(7) 0.4521(4) 0.092(3) Uani 1 1 d . . . . .
C23 C 0.1103(8) 0.2476(7) 0.0759(5) 0.047(3) Uani 1 1 d . . . . .
H23 H 0.158137 0.219385 0.069639 0.056 Uiso 1 1 calc R U . . .
O24 O 1.1595(6) 0.2639(7) 0.6121(5) 0.096(3) Uani 1 1 d . . . . .
C24 C 0.4266(7) 0.3383(6) 0.2233(5) 0.042(3) Uani 1 1 d . . . . .
H24 H 0.425704 0.278778 0.236185 0.051 Uiso 1 1 calc R U . . .
C25 C 0.9864(7) 0.3741(7) 0.4107(6) 0.052(3) Uani 1 1 d . . . . .
H25 H 0.935680 0.386118 0.435347 0.063 Uiso 1 1 calc R U . . .
O25 O 1.2216(6) 0.4211(7) 0.6742(5) 0.093(3) Uani 1 1 d . . . . .
H25A H 1.275102 0.417113 0.664234 0.139 Uiso 1 1 calc R U . . .
C26 C 0.0113(7) 0.9699(7) 0.2126(6) 0.042(2) Uani 1 1 d . . . . .
O26 O 0.4609(7) 0.9562(7) -0.0832(5) 0.017(2) Uani 0.5 1 d . U P A 2
C27 C 0.4192(7) 0.2327(7) 0.6017(5) 0.048(3) Uani 1 1 d . . . . .
H27 H 0.384557 0.233208 0.557127 0.058 Uiso 1 1 calc R U . . .
O27 O 0.5605(7) 1.1189(7) 0.0054(6) 0.022(3) Uani 0.5 1 d . . P A 1
C28 C -0.0601(7) 0.2337(7) 0.0926(5) 0.041(2) Uani 1 1 d . . . . .
H28 H -0.126321 0.193205 0.097704 0.049 Uiso 1 1 calc R U . . .
O28 O 0.5769(7) 0.9597(7) 0.0243(5) 0.020(2) Uani 0.5 1 d . . P A 2
C29 C 0.8032(8) 0.1098(8) 0.4004(6) 0.060(3) Uani 1 1 d . . . . .
H29 H 0.857189 0.108062 0.374726 0.072 Uiso 1 1 calc R U . . .
O29 O 0.5820(7) 1.0164(7) -0.0488(5) 0.018(2) Uani 0.5 1 d . U P A 1
C30 C -0.3110(7) 0.6387(7) 0.1509(5) 0.046(3) Uani 1 1 d . . . . .
H30 H -0.374619 0.634680 0.162244 0.056 Uiso 1 1 calc R U . . .
C31 C 1.1612(7) 0.3981(7) 0.4102(6) 0.045(3) Uani 1 1 d . . . . .
C32 C 1.2636(8) 0.4295(7) 0.4490(6) 0.048(3) Uani 1 1 d . . . . .
C33 C 0.0112(7) 0.1908(7) 0.0840(5) 0.046(3) Uani 1 1 d . . . . .
H33 H -0.008445 0.122448 0.083785 0.055 Uiso 1 1 calc R U . . .
C34 C 1.0846(7) 0.4105(7) 0.4475(6) 0.053(3) Uani 1 1 d . . . . .
H34 H 1.098143 0.443271 0.497481 0.064 Uiso 1 1 calc R U . . .
C35 C 0.0112(6) 0.7696(7) 0.1070(5) 0.036(2) Uani 1 1 d . . . . .
H35 H 0.076703 0.807599 0.098550 0.043 Uiso 1 1 calc R U . . .
C36 C 0.1472(8) 1.1289(8) 0.4342(6) 0.055(3) Uani 1 1 d . . . . .
C37 C 1.1388(7) 0.3485(8) 0.3362(5) 0.052(3) Uani 1 1 d . . . . .
H37 H 1.190090 0.339968 0.310316 0.062 Uiso 1 1 calc R U . . .
C38 C 0.5741(9) 0.2605(8) 0.6752(6) 0.058(3) Uani 1 1 d . . . . .
C39 C 0.8583(6) 0.2771(7) 0.2974(5) 0.044(3) Uani 1 1 d . . . . .
H39A H 0.850095 0.325325 0.269176 0.053 Uiso 1 1 calc R U . . .
H39B H 0.849387 0.216874 0.261669 0.053 Uiso 1 1 calc R U . . .
C40 C -0.0009(7) 1.0122(8) 0.3434(6) 0.059(3) Uani 1 1 d . . . . .
H40 H -0.041060 1.005564 0.382638 0.070 Uiso 1 1 calc R U . . .
C41 C 0.0994(7) 1.0704(8) 0.3586(6) 0.050(3) Uani 1 1 d . . . . .
C42 C 0.6815(8) 0.3197(8) 0.5969(6) 0.063(3) Uani 1 1 d . . . . .
H42 H 0.742870 0.345520 0.577367 0.076 Uiso 1 1 calc R U . . .
C43 C -0.0445(7) 0.9633(8) 0.2724(6) 0.058(3) Uani 1 1 d . . . . .
H43 H -0.113611 0.924580 0.264332 0.070 Uiso 1 1 calc R U . . .
C44 C 1.0425(7) 0.3116(8) 0.3001(5) 0.059(3) Uani 1 1 d . . . . .
H44 H 1.029737 0.280451 0.249714 0.071 Uiso 1 1 calc R U . . .
C45 C 0.3687(8) 0.2033(7) 0.6617(6) 0.061(3) Uani 1 1 d . . . . .
H45 H 0.299100 0.184745 0.658605 0.073 Uiso 1 1 calc R U . . .
C46 C 0.5239(10) 0.2258(8) 0.7360(6) 0.063(3) Uani 1 1 d . . . . .
H46 H 0.557984 0.219887 0.778878 0.075 Uiso 1 1 calc R U . . .
C47 C 0.4226(10) 0.2011(8) 0.7286(7) 0.069(4) Uani 1 1 d . . . . .
H47 H 0.387149 0.182027 0.769030 0.083 Uiso 1 1 calc R U . . .
C48 C 1.0468(9) 0.3320(10) 0.6645(6) 0.057(3) Uani 1 1 d . . . . .
C49 C 0.1109(8) 1.0275(10) 0.2282(7) 0.087(4) Uani 1 1 d . . . . .
H49 H 0.151054 1.033079 0.189012 0.104 Uiso 1 1 calc R U . . .
C50 C 0.6388(7) 0.1135(7) 0.4756(6) 0.056(3) Uani 1 1 d . . . . .
H50 H 0.583659 0.113351 0.500479 0.067 Uiso 1 1 calc R U . . .
C51 C 1.1459(10) 0.3344(10) 0.6471(6) 0.064(3) Uani 1 1 d . . . . .
C52 C 1.0329(11) 0.4151(10) 0.7017(6) 0.083(4) Uani 1 1 d . . . . .
H52 H 1.088176 0.475588 0.717497 0.099 Uiso 1 1 calc R U . . .
C53 C 0.9369(13) 0.4084(12) 0.7154(7) 0.090(5) Uani 1 1 d . . . . .
H53 H 0.928816 0.466710 0.736475 0.108 Uiso 1 1 calc R U . . .
C54 C 0.7643(9) 0.0449(9) 0.4476(7) 0.077(4) Uani 1 1 d . . . . .
H54 H 0.793295 -0.000331 0.455409 0.093 Uiso 1 1 calc R U . . .
C55 C 0.8537(11) 0.3207(14) 0.6997(8) 0.092(5) Uani 1 1 d . . . . .
C56 C 0.6821(9) 0.0448(8) 0.4844(7) 0.076(4) Uani 1 1 d . . . . .
H56 H 0.655495 -0.001777 0.515370 0.091 Uiso 1 1 calc R U . . .
C57 C 0.9623(11) 0.2459(11) 0.6434(8) 0.108(5) Uani 1 1 d . . . . .
H57 H 0.967731 0.188890 0.616550 0.130 Uiso 1 1 calc R U . . .
C58 C 0.1555(8) 1.0780(10) 0.2988(7) 0.086(4) Uani 1 1 d . . . . .
H58 H 0.224313 1.117836 0.306492 0.104 Uiso 1 1 calc R U . . .
C59B C 0.7423(17) 0.293(2) 0.7278(11) 0.047(8) Uani 0.56(5) 1 d . U P B 2
C60 C 0.8688(11) 0.2418(13) 0.6611(9) 0.131(7) Uani 1 1 d . . . . .
H60 H 0.813187 0.181552 0.645678 0.157 Uiso 1 1 calc R U . . .
O21A O 0.5662(14) 1.293(2) 0.0703(6) 0.027(6) Uani 0.53(5) 1 d . . P A 1
C59A C 0.769(2) 0.352(3) 0.7290(14) 0.056(10) Uani 0.44(5) 1 d . U P B 1

loop_
_atom_site_aniso_label
_atom_site_aniso_U_11
_atom_site_aniso_U_22
_atom_site_aniso_U_33
_atom_site_aniso_U_23
_atom_site_aniso_U_13
_atom_site_aniso_U_12
O30 0.035(4) 0.072(5) 0.052(5) 0.032(4) -0.014(3) 0.015(4)
Mo1 0.0226(4) 0.0238(4) 0.0449(6) 0.0120(4) 0.0116(4) 0.0106(4)
Cu1 0.0336(7) 0.0450(7) 0.0271(7) 0.0106(5) 0.0010(5) 0.0195(6)
O1W 0.047(4) 0.058(4) 0.038(4) 0.013(3) 0.000(3) 0.029(4)
O1 0.028(4) 0.034(4) 0.078(5) 0.033(3) 0.006(3) 0.003(3)
N1 0.048(5) 0.045(5) 0.031(5) 0.018(4) 0.005(4) 0.026(4)
C1 0.031(5) 0.029(5) 0.032(6) 0.013(4) 0.005(4) 0.013(5)
Mo2 0.0357(5) 0.0252(4) 0.0354(5) 0.0061(4) -0.0149(4) 0.0100(4)
Cu2 0.0300(6) 0.0321(6) 0.0556(8) 0.0115(6) 0.0062(6) 0.0178(6)
O2 0.053(4) 0.051(4) 0.029(4) 0.010(3) 0.003(3) 0.031(4)
O2W 0.052(4) 0.052(4) 0.034(4) -0.010(3) 0.002(3) 0.010(4)
N2 0.035(5) 0.057(5) 0.024(5) -0.002(4) 0.005(4) 0.020(4)
C2 0.050(6) 0.032(6) 0.035(6) 0.002(5) -0.014(5) 0.009(5)
Mo3 0.0204(4) 0.0361(5) 0.0439(6) 0.0209(4) 0.0091(4) 0.0092(4)
O3 0.048(4) 0.023(3) 0.052(4) 0.018(3) 0.016(3) 0.024(3)
C3 0.032(5) 0.043(6) 0.019(5) 0.010(4) 0.003(4) 0.022(5)
N3 0.038(5) 0.059(5) 0.025(5) 0.008(4) -0.001(4) 0.026(4)
Mo4 0.0433(5) 0.0326(5) 0.0325(5) 0.0125(4) 0.0053(4) 0.0255(4)
O4 0.036(4) 0.047(4) 0.029(4) 0.001(3) -0.016(3) 0.007(3)
N4 0.018(4) 0.025(4) 0.046(5) 0.008(4) -0.002(4) 0.008(3)
C4 0.021(5) 0.045(6) 0.020(5) 0.001(4) -0.005(4) 0.015(5)
Mo5 0.0351(5) 0.0391(5) 0.0268(5) 0.0044(4) 0.0070(4) 0.0120(4)
O5 0.050(4) 0.027(4) 0.068(5) 0.011(3) -0.029(4) 0.003(3)
N5 0.013(4) 0.028(4) 0.051(5) 0.014(4) 0.005(3) 0.005(3)
C5 0.024(5) 0.044(6) 0.028(5) -0.002(4) -0.001(4) 0.017(5)
Mo6 0.0327(5) 0.0318(5) 0.0390(6) -0.0069(4) -0.0137(4) 0.0124(4)
O6 0.023(3) 0.047(4) 0.081(5) -0.005(4) 0.004(3) 0.022(3)
N6 0.021(4) 0.035(4) 0.032(5) 0.006(4) 0.002(3) 0.016(4)
C6 0.026(5) 0.046(6) 0.032(6) 0.018(5) 0.008(4) 0.017(5)
O7 0.042(4) 0.016(3) 0.059(5) -0.008(3) -0.004(3) 0.004(3)
N7 0.029(4) 0.028(4) 0.043(5) 0.008(4) 0.001(4) 0.014(4)
C7 0.019(5) 0.059(6) 0.036(6) 0.009(5) 0.004(4) 0.023(5)
O8 0.030(4) 0.027(4) 0.111(6) 0.031(4) 0.022(4) 0.010(3)
C8 0.033(6) 0.047(6) 0.048(7) 0.018(5) 0.015(5) 0.017(5)
N8 0.072(7) 0.119(8) 0.022(5) 0.003(5) -0.007(5) 0.069(7)
P009 0.0177(16) 0.0164(16) 0.0167(17) 0.0061(13) -0.0005(14) 0.0083(14)
O9 0.053(4) 0.025(3) 0.061(5) 0.008(3) -0.027(4) 0.003(3)
C9 0.022(5) 0.031(5) 0.031(5) -0.001(4) -0.006(4) 0.016(4)
O10 0.072(5) 0.024(3) 0.064(5) 0.006(3) -0.034(4) 0.013(4)
C10 0.027(5) 0.027(5) 0.027(5) 0.008(4) 0.002(4) 0.011(4)
O11 0.038(4) 0.077(5) 0.035(4) -0.005(4) -0.016(3) 0.022(4)
C11 0.036(6) 0.033(6) 0.040(6) 0.008(5) -0.002(5) 0.012(5)
O12 0.094(6) 0.023(3) 0.032(4) -0.004(3) 0.027(4) -0.011(4)
C12 0.033(6) 0.030(5) 0.036(6) 0.007(4) 0.004(5) 0.011(5)
O13 0.035(4) 0.026(4) 0.155(8) 0.027(4) 0.030(4) 0.016(3)
C13 0.017(5) 0.029(5) 0.037(6) 0.008(4) -0.002(4) 0.006(4)
O14 0.040(4) 0.030(4) 0.136(7) 0.032(4) 0.024(4) 0.021(3)
C14 0.038(6) 0.054(6) 0.022(6) -0.004(5) -0.007(5) 0.015(5)
O15 0.122(7) 0.080(5) 0.030(4) 0.009(4) 0.031(4) 0.070(5)
C15 0.029(5) 0.034(5) 0.037(6) 0.007(5) -0.011(4) 0.008(5)
O16 0.090(6) 0.029(4) 0.032(4) -0.003(3) 0.024(4) -0.007(4)
C16 0.031(6) 0.043(6) 0.049(7) 0.024(5) 0.005(5) 0.005(5)
O17 0.040(4) 0.129(7) 0.056(5) 0.003(5) -0.012(4) 0.047(5)
C17 0.069(8) 0.044(6) 0.029(6) 0.007(5) 0.000(6) 0.032(6)
O18 0.109(6) 0.028(4) 0.043(5) -0.001(3) 0.029(4) -0.005(4)
C18 0.056(6) 0.029(5) 0.032(6) -0.013(4) -0.020(5) 0.024(5)
O19 0.076(6) 0.103(7) 0.066(6) -0.022(5) 0.011(5) 0.028(5)
C19 0.041(6) 0.043(6) 0.039(6) 0.002(5) -0.010(5) 0.020(5)
O20 0.074(5) 0.187(8) 0.035(5) 0.016(5) 0.006(4) 0.103(6)
C20 0.037(6) 0.040(6) 0.030(6) 0.003(5) -0.003(5) 0.013(5)
O21B 0.028(5) 0.028(5) 0.028(5) 0.0057(14) 0.0027(12) 0.011(2)
C21 0.032(5) 0.037(6) 0.061(7) 0.017(5) 0.009(5) 0.020(5)
O22 0.067(5) 0.200(9) 0.035(4) 0.017(5) 0.012(4) 0.103(6)
C22 0.030(6) 0.040(6) 0.062(7) 0.022(5) 0.014(5) 0.019(5)
O23 0.053(5) 0.137(8) 0.066(6) -0.015(5) 0.005(5) 0.027(6)
C23 0.062(7) 0.036(6) 0.053(7) -0.007(5) -0.004(6) 0.039(6)
O24 0.062(6) 0.122(8) 0.094(7) -0.032(6) -0.014(5) 0.049(6)
C24 0.075(7) 0.029(5) 0.031(6) -0.005(5) -0.012(5) 0.035(5)
C25 0.031(6) 0.079(8) 0.050(7) -0.009(6) 0.004(5) 0.033(6)
O25 0.060(6) 0.112(7) 0.074(7) -0.005(5) 0.011(5) 0.006(6)
C26 0.038(6) 0.039(6) 0.051(7) 0.011(5) 0.008(5) 0.018(5)
O26 0.022(5) 0.020(5) 0.012(5) 0.002(4) -0.008(4) 0.011(4)
C27 0.039(6) 0.059(7) 0.036(6) 0.016(5) 0.007(5) 0.004(6)
O27 0.007(5) 0.019(6) 0.039(7) 0.010(5) -0.001(5) 0.002(5)
C28 0.029(5) 0.044(6) 0.042(6) 0.016(5) 0.000(5) 0.003(5)
O28 0.022(6) 0.013(6) 0.018(6) 0.009(5) 0.005(5) -0.001(5)
C29 0.062(8) 0.059(7) 0.071(9) 0.006(7) 0.012(7) 0.039(7)
O29 0.018(3) 0.018(3) 0.018(3) 0.0036(11) 0.0021(11) 0.0068(13)
C30 0.029(6) 0.068(7) 0.055(7) 0.030(6) 0.017(5) 0.025(6)
C31 0.030(6) 0.057(7) 0.040(7) 0.000(5) -0.012(5) 0.014(5)
C32 0.042(7) 0.052(7) 0.048(8) 0.005(6) -0.007(6) 0.020(6)
C33 0.044(6) 0.025(5) 0.064(8) 0.007(5) -0.009(6) 0.009(5)
C34 0.041(6) 0.070(8) 0.046(7) -0.005(6) -0.001(5) 0.025(6)
C35 0.027(5) 0.038(6) 0.045(6) 0.009(5) 0.002(5) 0.015(5)
C36 0.034(7) 0.071(8) 0.057(8) 0.000(6) 0.006(6) 0.023(6)
C37 0.030(6) 0.093(8) 0.041(7) -0.004(6) -0.001(5) 0.040(6)
C38 0.078(9) 0.066(8) 0.053(8) 0.023(6) 0.014(7) 0.048(7)
C39 0.031(6) 0.066(7) 0.027(6) -0.004(5) -0.005(5) 0.016(5)
C40 0.035(7) 0.073(8) 0.066(9) 0.003(7) 0.021(6) 0.021(6)
C41 0.039(7) 0.060(7) 0.053(7) -0.006(6) 0.001(6) 0.027(6)
C42 0.052(7) 0.095(9) 0.047(8) 0.006(7) 0.005(6) 0.035(7)
C43 0.031(6) 0.068(8) 0.061(8) -0.005(7) 0.000(6) 0.011(6)
C44 0.026(6) 0.112(10) 0.034(6) -0.004(6) 0.004(5) 0.029(6)
C45 0.057(8) 0.060(7) 0.064(9) 0.020(7) 0.027(7) 0.015(6)
C46 0.111(10) 0.073(8) 0.038(7) 0.032(6) 0.017(7) 0.064(8)
C47 0.086(10) 0.067(8) 0.068(9) 0.036(7) 0.036(8) 0.033(8)
C48 0.066(8) 0.073(8) 0.046(7) 0.014(6) 0.009(6) 0.041(8)
C49 0.037(7) 0.144(13) 0.048(8) -0.002(8) 0.012(6) 0.008(8)
C50 0.052(7) 0.061(7) 0.064(8) 0.031(6) 0.017(6) 0.023(6)
C51 0.074(9) 0.095(11) 0.026(7) 0.001(7) -0.003(6) 0.041(9)
C52 0.106(12) 0.075(10) 0.061(9) 0.018(7) 0.024(8) 0.025(9)
C53 0.139(14) 0.119(13) 0.071(10) 0.031(9) 0.044(10) 0.108(12)
C54 0.088(10) 0.074(9) 0.100(11) 0.037(8) 0.028(8) 0.054(8)
C55 0.093(12) 0.151(15) 0.054(9) 0.033(10) -0.014(9) 0.072(12)
C56 0.103(10) 0.052(7) 0.090(10) 0.032(7) 0.024(8) 0.041(8)
C57 0.075(10) 0.100(12) 0.145(15) -0.028(10) -0.022(10) 0.052(10)
C58 0.018(6) 0.130(12) 0.069(9) 0.005(8) 0.001(6) -0.012(7)
C59B 0.047(8) 0.048(8) 0.047(8) 0.0088(18) 0.0053(14) 0.019(3)
C60 0.073(11) 0.152(16) 0.155(16) -0.056(12) -0.026(10) 0.066(11)
O21A 0.027(8) 0.034(16) 0.021(7) 0.001(6) 0.000(5) 0.013(9)
C59A 0.056(10) 0.056(10) 0.056(10) 0.010(2) 0.0062(16) 0.022(4)

loop_
_atom_type_symbol
_atom_type_description
_atom_type_scat_dispersion_real
_atom_type_scat_dispersion_imag
_atom_type_scat_source
C C 0.0033 0.0016 'International Tables Vol C Tables 4.2.6.8 and 6.1.1.4'
H H 0.0000 0.0000 'International Tables Vol C Tables 4.2.6.8 and 6.1.1.4'
Cu Cu 0.3201 1.2651 'International Tables Vol C Tables 4.2.6.8 and 6.1.1.4'
Mo Mo -1.6832 0.6857 'International Tables Vol C Tables 4.2.6.8 and 6.1.1.4'
N N 0.0061 0.0033 'International Tables Vol C Tables 4.2.6.8 and 6.1.1.4'
O O 0.0106 0.0060 'International Tables Vol C Tables 4.2.6.8 and 6.1.1.4'
P P 0.1023 0.0942 'International Tables Vol C Tables 4.2.6.8 and 6.1.1.4'

loop_
_geom_angle_atom_site_label_1
_geom_angle_atom_site_label_2
_geom_angle_atom_site_label_3
_geom_angle
_geom_angle_site_symmetry_1
_geom_angle_site_symmetry_3
_geom_angle_publ_flag
O5 Mo1 O9 85.0(2) . . ?
O5 Mo1 O28 91.9(3) . 2_675 ?
O5 Mo1 O29 64.7(3) . 2_675 ?
O6 Mo1 O5 100.6(3) . . ?
O6 Mo1 O9 101.0(3) . . ?
O6 Mo1 O12 102.0(3) . . ?
O6 Mo1 O18 101.9(3) . . ?
O6 Mo1 O28 161.7(3) . 2_675 ?
O6 Mo1 O29 158.8(3) . 2_675 ?
O9 Mo1 O28 93.4(3) . 2_675 ?
O9 Mo1 O29 64.1(3) . 2_675 ?
O12 Mo1 O5 157.3(3) . . ?
O12 Mo1 O9 88.5(3) . . ?
O12 Mo1 O18 89.7(3) . . ?
O12 Mo1 O28 66.7(3) . 2_675 ?
O12 Mo1 O29 92.8(3) . 2_675 ?
O18 Mo1 O5 87.9(3) . . ?
O18 Mo1 O9 157.0(3) . . ?
O18 Mo1 O28 65.0(3) . 2_675 ?
O18 Mo1 O29 93.1(3) . 2_675 ?
O28 Mo1 O29 39.5(3) 2_675 2_675 ?
O1W Cu1 N1 172.8(3) . . ?
O1W Cu1 O2W 92.7(2) . . ?
O1W Cu1 N3 86.8(3) . . ?
N1 Cu1 O2W 94.0(3) . . ?
O2 Cu1 O1W 87.6(2) . . ?
O2 Cu1 N1 89.8(3) . . ?
O2 Cu1 O2W 90.4(2) . . ?
O2 Cu1 N3 170.3(3) . . ?
N3 Cu1 N1 94.8(3) . . ?
N3 Cu1 O2W 97.7(3) . . ?
Cu1 O1W H1WA 110.6 . . ?
Cu1 O1W H1WB 110.5 . . ?
H1WA O1W H1WB 103.0 . . ?
Mo3 O1 Cu2 157.4(4) . . ?
C7 N1 Cu1 125.8(6) . . ?
C7 N1 C20 106.8(7) . . ?
C20 N1 Cu1 127.1(6) . . ?
N5 C1 C8 130.3(8) . . ?
C13 C1 N5 110.2(7) . . ?
C13 C1 C8 119.4(8) . . ?
O30 Mo2 O8 101.7(3) . 2_675 ?
O30 Mo2 O13 102.2(3) . . ?
O30 Mo2 O16 101.7(3) . . ?
O30 Mo2 O18 100.3(3) . . ?
O30 Mo2 O26 159.9(3) . . ?
O30 Mo2 O28 158.1(3) . 2_675 ?
O8 Mo2 O18 86.4(3) 2_675 . ?
O8 Mo2 O26 66.0(3) 2_675 . ?
O8 Mo2 O28 91.8(3) 2_675 2_675 ?
O13 Mo2 O8 88.0(2) . 2_675 ?
O13 Mo2 O16 89.9(3) . . ?
O13 Mo2 O18 157.5(3) . . ?
O13 Mo2 O26 63.1(3) . . ?
O13 Mo2 O28 95.4(3) . 2_675 ?
O16 Mo2 O8 156.5(3) . 2_675 ?
O16 Mo2 O18 86.7(2) . . ?
O16 Mo2 O26 92.3(3) . . ?
O16 Mo2 O28 65.1(3) . 2_675 ?
O18 Mo2 O26 94.8(3) . . ?
O18 Mo2 O28 63.1(3) . 2_675 ?
N4 Cu2 O1 92.3(2) . . ?
N4 Cu2 N5 172.6(3) . . ?
N5 Cu2 O1 94.0(2) . . ?
C6 O2 Cu1 129.8(6) . . ?
Cu1 O2W H2WA 111.4 . . ?
Cu1 O2W H2WB 111.3 . . ?
H2WA O2W H2WB 102.4 . . ?
C7 N2 C19 107.5(7) . . ?
C7 N2 C39 126.7(8) . . ?
C19 N2 C39 125.8(8) . . ?
C3 C2 H2 119.8 . . ?
C3 C2 C15 120.5(8) . . ?
C15 C2 H2 119.8 . . ?
O1 Mo3 O5 101.2(3) . . ?
O1 Mo3 O10 99.4(3) . . ?
O1 Mo3 O20 102.9(3) . . ?
O1 Mo3 O22 99.7(3) . 2_675 ?
O1 Mo3 O27 158.7(3) . 2_675 ?
O1 Mo3 O29 158.0(3) . 2_675 ?
O5 Mo3 O10 87.0(3) . . ?
O5 Mo3 O22 158.9(3) . 2_675 ?
O5 Mo3 O27 95.9(3) . 2_675 ?
O5 Mo3 O29 64.8(3) . 2_675 ?
O10 Mo3 O27 94.0(3) . 2_675 ?
O10 Mo3 O29 64.5(3) . 2_675 ?
O20 Mo3 O5 91.4(3) . . ?
O20 Mo3 O10 157.6(3) . . ?
O20 Mo3 O22 87.4(3) . 2_675 ?
O20 Mo3 O27 63.9(3) . 2_675 ?
O20 Mo3 O29 94.6(3) . 2_675 ?
O22 Mo3 O10 86.2(3) 2_675 . ?
O22 Mo3 O27 64.6(3) 2_675 2_675 ?
O22 Mo3 O29 94.3(3) 2_675 2_675 ?
O27 Mo3 O29 43.0(3) 2_675 2_675 ?
C2 C3 C6 120.1(8) . . ?
C24 C3 C2 120.2(8) . . ?
C24 C3 C6 119.7(8) . . ?
C17 N3 Cu1 125.4(6) . . ?
C42 N3 Cu1 132.0(7) . . ?
C42 N3 C17 102.4(8) . . ?
O3 Mo4 O12 102.0(3) . . ?
O3 Mo4 O16 103.3(3) . . ?
O3 Mo4 O21B 112.2(9) . . ?
O3 Mo4 O22 101.1(3) . . ?
O3 Mo4 O27 157.3(3) . . ?
O3 Mo4 O21A 92.6(8) . . ?
O12 Mo4 O27 94.7(3) . . ?
O12 Mo4 O21A 93.4(6) . . ?
O16 Mo4 O12 84.9(2) . . ?
O16 Mo4 O27 93.3(3) . . ?
O16 Mo4 O21A 164.0(8) . . ?
O21B Mo4 O12 81.0(7) . . ?
O21B Mo4 O16 143.8(10) . . ?
O21B Mo4 O22 91.7(5) . . ?
O22 Mo4 O12 156.9(3) . . ?
O22 Mo4 O16 88.4(3) . . ?
O22 Mo4 O27 63.6(3) . . ?
O22 Mo4 O21A 87.0(4) . . ?
O21A Mo4 O27 70.9(7) . . ?
C10 N4 Cu2 128.2(5) . . ?
C12 N4 Cu2 127.3(6) . . ?
C12 N4 C10 104.5(7) . . ?
C15 C4 C5 118.2(8) . . ?
C18 C4 C5 123.0(8) . . ?
C18 C4 C15 118.8(8) . . ?
O9 Mo5 O13 155.9(3) . 2_675 ?
O9 Mo5 O14 87.5(3) . . ?
O9 Mo5 O26 93.0(3) . 2_675 ?
O9 Mo5 O29 64.5(3) . 2_675 ?
O10 Mo5 O9 89.3(2) . . ?
O10 Mo5 O13 88.0(3) . 2_675 ?
O10 Mo5 O14 155.3(3) . . ?
O10 Mo5 O26 91.2(3) . 2_675 ?
O10 Mo5 O29 65.6(3) . 2_675 ?
O13 Mo5 O14 85.0(2) 2_675 . ?
O13 Mo5 O26 63.1(3) 2_675 2_675 ?
O13 Mo5 O29 92.7(3) 2_675 2_675 ?
O14 Mo5 O26 64.5(3) . 2_675 ?
O14 Mo5 O29 91.1(3) . 2_675 ?
O15 Mo5 O9 101.2(3) . . ?
O15 Mo5 O10 102.9(3) . . ?
O15 Mo5 O13 102.7(3) . 2_675 ?
O15 Mo5 O14 101.8(3) . . ?
O15 Mo5 O26 160.0(4) . 2_675 ?
O15 Mo5 O29 160.6(3) . 2_675 ?
O26 Mo5 O29 39.4(3) 2_675 2_675 ?
Mo3 O5 Mo1 139.5(3) . . ?
C1 N5 Cu2 128.9(5) . . ?
C35 N5 C1 103.8(7) . . ?
C35 N5 Cu2 127.3(6) . . ?
C4 C5 H5A 109.2 . . ?
C4 C5 H5B 109.2 . . ?
H5A C5 H5B 107.9 . . ?
N6 C5 C4 112.1(6) . . ?
N6 C5 H5A 109.2 . . ?
N6 C5 H5B 109.2 . . ?
O7 Mo6 O8 100.9(3) . . ?
O7 Mo6 O14 103.1(3) . . ?
O7 Mo6 O20 100.7(3) . 2_675 ?
O7 Mo6 O21B 113.7(10) . . ?
O7 Mo6 O27 156.5(3) . . ?
O7 Mo6 O21A 93.6(8) . . ?
O8 Mo6 O20 86.7(3) . 2_675 ?
O8 Mo6 O27 93.2(3) . . ?
O8 Mo6 O21A 163.7(7) . . ?
O14 Mo6 O8 88.9(2) . . ?
O14 Mo6 O20 156.2(3) . 2_675 ?
O14 Mo6 O21B 82.8(7) . . ?
O14 Mo6 O27 95.8(3) . . ?
O14 Mo6 O21A 94.9(6) . . ?
O20 Mo6 O27 61.2(3) 2_675 . ?
O20 Mo6 O21A 83.4(4) 2_675 . ?
O21B Mo6 O8 145.4(10) . . ?
O21A Mo6 O27 70.7(7) . . ?
C9 N6 C5 127.6(7) . . ?
C12 N6 C5 125.5(7) . . ?
C12 N6 C9 106.8(6) . . ?
O2 C6 C3 116.5(8) . . ?
O2 C6 O4 124.2(8) . . ?
O4 C6 C3 119.4(8) . . ?
C13 N7 C21 127.1(7) . . ?
C35 N7 C13 108.7(7) . . ?
C35 N7 C21 124.0(7) . . ?
N1 C7 N2 113.0(8) . . ?
N1 C7 H7 123.5 . . ?
N2 C7 H7 123.5 . . ?
Mo6 O8 Mo2 138.0(3) . 2_675 ?
C1 C8 H8 121.2 . . ?
C16 C8 C1 117.5(9) . . ?
C16 C8 H8 121.2 . . ?
C38 N8 C59B 114.9(12) . . ?
C38 N8 C59A 127.9(12) . . ?
C42 N8 C38 106.8(9) . . ?
C42 N8 C59B 137.9(12) . . ?
C42 N8 C59A 119.9(15) . . ?
O26 P009 O26 180.0 2_675 . ?
O27 P009 O27 180.0 2_675 . ?
O28 P009 O26 109.3(5) . . ?
O28 P009 O26 70.7(5) 2_675 . ?
O29 P009 O26 112.9(5) . 2_675 ?
O29 P009 O26 67.1(5) 2_675 2_675 ?
O29 P009 O27 71.2(5) . . ?
O29 P009 O27 71.2(5) 2_675 2_675 ?
O29 P009 O27 108.8(5) 2_675 . ?
O29 P009 O27 108.8(5) . 2_675 ?
O29 P009 O28 67.2(5) 2_675 2_675 ?
O29 P009 O28 112.8(5) . 2_675 ?
O29 P009 O29 180.0 2_675 . ?
Mo5 O9 Mo1 139.1(3) . . ?
N6 C9 C23 131.3(8) . . ?
C10 C9 N6 106.3(7) . . ?
C10 C9 C23 122.3(8) . . ?
Mo5 O10 Mo3 138.8(4) . . ?
C9 C10 N4 109.5(7) . . ?
C9 C10 C11 121.6(8) . . ?
C11 C10 N4 128.9(7) . . ?
C32 O11 H11 109.5 . . ?
C10 C11 H11A 121.4 . . ?
C10 C11 C28 117.1(8) . . ?
C28 C11 H11A 121.4 . . ?
Mo1 O12 Mo4 139.0(3) . . ?
N4 C12 N6 112.9(7) . . ?
N4 C12 H12 123.6 . . ?
N6 C12 H12 123.6 . . ?
Mo2 O13 Mo5 140.0(4) . 2_675 ?
N7 C13 C1 104.1(7) . . ?
C22 C13 C1 123.1(8) . . ?
C22 C13 N7 132.8(8) . . ?
Mo6 O14 Mo5 140.3(4) . . ?
C25 C14 C39 121.4(8) . . ?
C44 C14 C25 118.8(8) . . ?
C44 C14 C39 119.6(8) . . ?
C2 C15 C4 119.3(8) . . ?
C2 C15 H15 120.4 . . ?
C4 C15 H15 120.4 . . ?
Mo2 O16 Mo4 141.3(4) . . ?
C8 C16 H16 119.2 . . ?
C8 C16 C30 121.6(9) . . ?
C30 C16 H16 119.2 . . ?
C27 C17 N3 129.4(9) . . ?
C38 C17 N3 110.0(9) . . ?
C38 C17 C27 120.5(10) . . ?
Mo1 O18 Mo2 137.8(4) . . ?
C4 C18 H18 118.8 . . ?
C4 C18 C24 122.4(8) . . ?
C24 C18 H18 118.8 . . ?
C36 O19 H19 109.5 . . ?
N2 C19 C20 105.9(8) . . ?
N2 C19 C29 133.6(10) . . ?
C29 C19 C20 120.5(10) . . ?
Mo3 O20 Mo6 139.6(4) . 2_675 ?
N1 C20 C19 106.7(8) . . ?
C50 C20 N1 133.3(9) . . ?
C50 C20 C19 120.0(9) . . ?
Mo4 O21B Mo6 150.4(9) . . ?
N7 C21 H21A 109.2 . . ?
N7 C21 H21B 109.2 . . ?
N7 C21 C26 112.1(7) . . ?
H21A C21 H21B 107.9 . . ?
C26 C21 H21A 109.2 . . ?
C26 C21 H21B 109.2 . . ?
Mo4 O22 Mo3 136.7(4) . 2_675 ?
C13 C22 H22 121.6 . . ?
C30 C22 C13 116.7(8) . . ?
C30 C22 H22 121.6 . . ?
C9 C23 H23 122.0 . . ?
C33 C23 C9 115.9(8) . . ?
C33 C23 H23 122.0 . . ?
C3 C24 C18 118.7(8) . . ?
C3 C24 H24 120.6 . . ?
C18 C24 H24 120.6 . . ?
C14 C25 H25 119.9 . . ?
C14 C25 C34 120.1(9) . . ?
C34 C25 H25 119.9 . . ?
C51 O25 H25A 109.5 . . ?
C43 C26 C21 122.2(9) . . ?
C49 C26 C21 121.5(9) . . ?
C49 C26 C43 116.3(10) . . ?
Mo5 O26 Mo2 93.4(3) 2_675 . ?
P009 O26 Mo2 123.5(5) . . ?
P009 O26 Mo5 127.3(5) . 2_675 ?
P009 O26 O28 54.2(4) . 2_675 ?
O28 O26 Mo2 69.3(4) 2_675 . ?
C17 C27 H27 120.9 . . ?
C45 C27 C17 118.2(10) . . ?
C45 C27 H27 120.9 . . ?
Mo3 O27 Mo4 94.4(3) 2_675 . ?
Mo3 O27 Mo6 95.1(3) 2_675 . ?
Mo4 O27 Mo6 92.9(3) . . ?
P009 O27 Mo3 123.4(5) . 2_675 ?
P009 O27 Mo4 122.3(5) . . ?
P009 O27 Mo6 121.1(5) . . ?
C11 C28 H28 119.2 . . ?
C11 C28 C33 121.5(8) . . ?
C33 C28 H28 119.2 . . ?
Mo1 O28 Mo2 92.9(3) 2_675 2_675 ?
P009 O28 Mo1 128.0(5) . 2_675 ?
P009 O28 Mo2 123.8(5) . 2_675 ?
P009 O28 O26 55.1(4) . 2_675 ?
C19 C29 H29 120.7 . . ?
C54 C29 C19 118.7(10) . . ?
C54 C29 H29 120.7 . . ?
Mo1 O29 Mo3 90.9(3) 2_675 2_675 ?
Mo1 O29 Mo5 91.5(3) 2_675 2_675 ?
Mo5 O29 Mo3 90.1(3) 2_675 2_675 ?
P009 O29 Mo1 125.3(5) . 2_675 ?
P009 O29 Mo3 122.4(5) . 2_675 ?
P009 O29 Mo5 126.3(5) . 2_675 ?
C16 C30 H30 119.2 . . ?
C22 C30 C16 121.5(8) . . ?
C22 C30 H30 119.2 . . ?
C34 C31 C32 121.4(9) . . ?
C34 C31 C37 118.6(8) . . ?
C37 C31 C32 119.9(9) . . ?
O11 C32 C31 113.5(9) . . ?
O17 C32 O11 123.7(9) . . ?
O17 C32 C31 122.7(10) . . ?
C23 C33 C28 121.5(8) . . ?
C23 C33 H33 119.2 . . ?
C28 C33 H33 119.2 . . ?
C25 C34 H34 119.8 . . ?
C31 C34 C25 120.3(9) . . ?
C31 C34 H34 119.8 . . ?
N5 C35 H35 123.4 . . ?
N7 C35 N5 113.2(8) . . ?
N7 C35 H35 123.4 . . ?
O19 C36 C41 113.2(9) . . ?
O23 C36 O19 122.1(11) . . ?
O23 C36 C41 124.7(10) . . ?
C31 C37 H37 119.3 . . ?
C44 C37 C31 121.4(9) . . ?
C44 C37 H37 119.3 . . ?
N8 C38 C17 106.1(9) . . ?
N8 C38 C46 131.4(11) . . ?
C17 C38 C46 122.5(11) . . ?
N2 C39 C14 113.4(7) . . ?
N2 C39 H39A 108.9 . . ?
N2 C39 H39B 108.9 . . ?
C14 C39 H39A 108.9 . . ?
C14 C39 H39B 108.9 . . ?
H39A C39 H39B 107.7 . . ?
C41 C40 H40 119.0 . . ?
C41 C40 C43 121.9(10) . . ?
C43 C40 H40 119.0 . . ?
C40 C41 C36 122.9(10) . . ?
C40 C41 C58 116.9(10) . . ?
C58 C41 C36 120.2(10) . . ?
N3 C42 N8 114.7(10) . . ?
N3 C42 H42 122.7 . . ?
N8 C42 H42 122.7 . . ?
C26 C43 H43 119.3 . . ?
C40 C43 C26 121.4(10) . . ?
C40 C43 H43 119.3 . . ?
C14 C44 H44 119.8 . . ?
C37 C44 C14 120.5(9) . . ?
C37 C44 H44 119.8 . . ?
C27 C45 H45 120.0 . . ?
C27 C45 C47 120.0(10) . . ?
C47 C45 H45 120.0 . . ?
C38 C46 H46 122.0 . . ?
C47 C46 C38 116.0(11) . . ?
C47 C46 H46 122.0 . . ?
C45 C47 H47 118.7 . . ?
C46 C47 C45 122.6(10) . . ?
C46 C47 H47 118.7 . . ?
C52 C48 C51 122.9(13) . . ?
C57 C48 C51 120.5(12) . . ?
C57 C48 C52 116.5(11) . . ?
C26 C49 H49 118.5 . . ?
C26 C49 C58 123.0(10) . . ?
C58 C49 H49 118.5 . . ?
C20 C50 H50 120.6 . . ?
C20 C50 C56 118.8(10) . . ?
C56 C50 H50 120.6 . . ?
O24 C51 O25 121.8(12) . . ?
O24 C51 C48 124.2(13) . . ?
O25 C51 C48 114.0(11) . . ?
C48 C52 H52 119.9 . . ?
C48 C52 C53 120.1(13) . . ?
C53 C52 H52 119.9 . . ?
C52 C53 H53 118.4 . . ?
C55 C53 C52 123.2(14) . . ?
C55 C53 H53 118.4 . . ?
C29 C54 H54 119.4 . . ?
C29 C54 C56 121.3(11) . . ?
C56 C54 H54 119.4 . . ?
C53 C55 C59B 130.0(17) . . ?
C53 C55 C59A 103(2) . . ?
C60 C55 C53 115.0(14) . . ?
C60 C55 C59B 114.6(18) . . ?
C60 C55 C59A 142(2) . . ?
C50 C56 H56 119.6 . . ?
C54 C56 C50 120.8(11) . . ?
C54 C56 H56 119.6 . . ?
C48 C57 H57 119.4 . . ?
C48 C57 C60 121.1(13) . . ?
C60 C57 H57 119.4 . . ?
C41 C58 H58 119.8 . . ?
C49 C58 C41 120.5(10) . . ?
C49 C58 H58 119.8 . . ?
N8 C59B C55 107.3(14) . . ?
C55 C60 C57 123.5(16) . . ?
C55 C60 H60 118.3 . . ?
C57 C60 H60 118.3 . . ?
Mo6 O21A Mo4 125.1(14) . . ?
C55 C59A N8 105.6(18) . . ?

loop_
_geom_bond_atom_site_label_1
_geom_bond_atom_site_label_2
_geom_bond_distance
_geom_bond_site_symmetry_2
_geom_bond_publ_flag
O30 Mo2 1.633(6) . ?
Mo1 O5 1.924(5) . ?
Mo1 O6 1.650(5) . ?
Mo1 O9 1.930(6) . ?
Mo1 O12 1.859(5) . ?
Mo1 O18 1.867(6) . ?
Mo1 O28 2.413(9) 2_675 ?
Mo1 O29 2.488(9) 2_675 ?
Cu1 O1W 1.971(5) . ?
Cu1 N1 1.987(7) . ?
Cu1 O2 1.963(6) . ?
Cu1 O2W 2.261(6) . ?
Cu1 N3 1.977(7) . ?
O1W H1WA 0.8764 . ?
O1W H1WB 0.8768 . ?
O1 Cu2 2.367(5) . ?
O1 Mo3 1.667(5) . ?
N1 C7 1.292(10) . ?
N1 C20 1.397(10) . ?
C1 N5 1.399(9) . ?
C1 C8 1.401(11) . ?
C1 C13 1.394(10) . ?
Mo2 O8 1.901(5) 2_675 ?
Mo2 O13 1.869(6) . ?
Mo2 O16 1.881(5) . ?
Mo2 O18 1.926(6) . ?
Mo2 O26 2.458(9) . ?
Mo2 O28 2.468(10) 2_675 ?
Cu2 N4 1.866(6) . ?
Cu2 N5 1.868(6) . ?
O2 C6 1.264(9) . ?
O2W H2WA 0.8902 . ?
O2W H2WB 0.8912 . ?
N2 C7 1.332(9) . ?
N2 C19 1.370(11) . ?
N2 C39 1.459(10) . ?
C2 H2 0.9300 . ?
C2 C3 1.371(11) . ?
C2 C15 1.386(11) . ?
Mo3 O5 1.872(6) . ?
Mo3 O10 1.926(6) . ?
Mo3 O20 1.849(7) . ?
Mo3 O22 1.914(6) 2_675 ?
Mo3 O27 2.378(9) 2_675 ?
Mo3 O29 2.511(9) 2_675 ?
O3 Mo4 1.644(5) . ?
C3 C6 1.503(11) . ?
C3 C24 1.369(11) . ?
N3 C17 1.419(11) . ?
N3 C42 1.324(11) . ?
Mo4 O12 1.931(6) . ?
Mo4 O16 1.915(6) . ?
Mo4 O21B 1.817(15) . ?
Mo4 O22 1.889(6) . ?
Mo4 O27 2.440(9) . ?
Mo4 O21A 2.004(16) . ?
O4 C6 1.266(10) . ?
N4 C10 1.406(9) . ?
N4 C12 1.325(9) . ?
C4 C5 1.502(10) . ?
C4 C15 1.400(11) . ?
C4 C18 1.345(11) . ?
Mo5 O9 1.880(6) . ?
Mo5 O10 1.858(6) . ?
Mo5 O13 1.916(6) 2_675 ?
Mo5 O14 1.931(6) . ?
Mo5 O15 1.658(6) . ?
Mo5 O26 2.431(9) 2_675 ?
Mo5 O29 2.495(9) 2_675 ?
N5 C35 1.327(10) . ?
C5 H5A 0.9700 . ?
C5 H5B 0.9700 . ?
C5 N6 1.482(9) . ?
Mo6 O7 1.659(5) . ?
Mo6 O8 1.893(6) . ?
Mo6 O14 1.846(6) . ?
Mo6 O20 1.951(6) 2_675 ?
Mo6 O21B 1.851(14) . ?
Mo6 O27 2.454(10) . ?
Mo6 O21A 1.993(16) . ?
N6 C9 1.384(9) . ?
N6 C12 1.351(9) . ?
N7 C13 1.379(9) . ?
N7 C21 1.475(10) . ?
N7 C35 1.324(9) . ?
C7 H7 0.9300 . ?
C8 H8 0.9300 . ?
C8 C16 1.359(11) . ?
N8 C38 1.372(13) . ?
N8 C42 1.335(12) . ?
N8 C59B 1.47(2) . ?
N8 C59A 1.59(3) . ?
P009 O26 1.531(9) . ?
P009 O26 1.531(9) 2_675 ?
P009 O27 1.608(9) . ?
P009 O27 1.608(9) 2_675 ?
P009 O28 1.514(10) 2_675 ?
P009 O28 1.514(10) . ?
P009 O29 1.476(9) 2_675 ?
P009 O29 1.476(9) . ?
C9 C10 1.371(10) . ?
C9 C23 1.403(11) . ?
C10 C11 1.372(10) . ?
O11 H11 0.8200 . ?
O11 C32 1.323(11) . ?
C11 H11A 0.9300 . ?
C11 C28 1.385(11) . ?
C12 H12 0.9300 . ?
C13 C22 1.368(10) . ?
C14 C25 1.383(11) . ?
C14 C39 1.512(11) . ?
C14 C44 1.379(11) . ?
C15 H15 0.9300 . ?
C16 H16 0.9300 . ?
C16 C30 1.404(11) . ?
O17 C32 1.205(10) . ?
C17 C27 1.393(12) . ?
C17 C38 1.373(13) . ?
C18 H18 0.9300 . ?
C18 C24 1.385(11) . ?
O19 H19 0.8200 . ?
O19 C36 1.311(11) . ?
C19 C20 1.411(11) . ?
C19 C29 1.389(12) . ?
C20 C50 1.367(12) . ?
C21 H21A 0.9700 . ?
C21 H21B 0.9700 . ?
C21 C26 1.504(12) . ?
C22 H22 0.9300 . ?
C22 C30 1.364(11) . ?
O23 C36 1.196(11) . ?
C23 H23 0.9300 . ?
C23 C33 1.380(12) . ?
O24 C51 1.212(12) . ?
C24 H24 0.9300 . ?
C25 H25 0.9300 . ?
C25 C34 1.398(12) . ?
O25 H25A 0.8200 . ?
O25 C51 1.323(13) . ?
C26 C43 1.372(12) . ?
C26 C49 1.348(13) . ?
O26 O28 1.762(13) 2_675 ?
C27 H27 0.9300 . ?
C27 C45 1.369(12) . ?
C28 H28 0.9300 . ?
C28 C33 1.393(12) . ?
C29 H29 0.9300 . ?
C29 C54 1.356(14) . ?
C30 H30 0.9300 . ?
C31 C32 1.471(12) . ?
C31 C34 1.375(12) . ?
C31 C37 1.381(12) . ?
C33 H33 0.9300 . ?
C34 H34 0.9300 . ?
C35 H35 0.9300 . ?
C36 C41 1.477(13) . ?
C37 H37 0.9300 . ?
C37 C44 1.369(11) . ?
C38 C46 1.400(13) . ?
C39 H39A 0.9700 . ?
C39 H39B 0.9700 . ?
C40 H40 0.9300 . ?
C40 C41 1.358(12) . ?
C40 C43 1.363(13) . ?
C41 C58 1.373(13) . ?
C42 H42 0.9300 . ?
C43 H43 0.9300 . ?
C44 H44 0.9300 . ?
C45 H45 0.9300 . ?
C45 C47 1.416(14) . ?
C46 H46 0.9300 . ?
C46 C47 1.357(14) . ?
C47 H47 0.9300 . ?
C48 C51 1.463(14) . ?
C48 C52 1.384(14) . ?
C48 C57 1.364(15) . ?
C49 H49 0.9300 . ?
C49 C58 1.365(14) . ?
C50 H50 0.9300 . ?
C50 C56 1.391(13) . ?
C52 H52 0.9300 . ?
C52 C53 1.385(16) . ?
C53 H53 0.9300 . ?
C53 C55 1.361(17) . ?
C54 H54 0.9300 . ?
C54 C56 1.384(14) . ?
C55 C59B 1.63(2) . ?
C55 C60 1.349(17) . ?
C55 C59A 1.54(3) . ?
C56 H56 0.9300 . ?
C57 H57 0.9300 . ?
C57 C60 1.379(16) . ?
C58 H58 0.9300 . ?
C60 H60 0.9300 . ?

loop_
_geom_torsion_atom_site_label_1
_geom_torsion_atom_site_label_2
_geom_torsion_atom_site_label_3
_geom_torsion_atom_site_label_4
_geom_torsion
_geom_torsion_site_symmetry_1
_geom_torsion_site_symmetry_2
_geom_torsion_site_symmetry_3
_geom_torsion_site_symmetry_4
_geom_torsion_publ_flag
O30 Mo2 O13 Mo5 -158.4(5) . . . 2_675 ?
O30 Mo2 O16 Mo4 157.4(6) . . . . ?
Cu1 N1 C7 N2 173.5(5) . . . . ?
Cu1 N1 C20 C19 -172.1(6) . . . . ?
Cu1 N1 C20 C50 7.7(15) . . . . ?
Cu1 O2 C6 C3 -158.7(5) . . . . ?
Cu1 O2 C6 O4 20.8(13) . . . . ?
Cu1 N3 C17 C27 -8.0(14) . . . . ?
Cu1 N3 C17 C38 176.7(6) . . . . ?
Cu1 N3 C42 N8 -175.9(6) . . . . ?
O1 Cu2 N4 C10 172.9(7) . . . . ?
O1 Cu2 N4 C12 -8.7(7) . . . . ?
O1 Cu2 N5 C1 -170.1(7) . . . . ?
O1 Cu2 N5 C35 5.6(8) . . . . ?
O1 Mo3 O5 Mo1 158.0(5) . . . . ?
O1 Mo3 O20 Mo6 -157.9(6) . . . 2_675 ?
N1 C20 C50 C56 -178.5(10) . . . . ?
C1 N5 C35 N7 0.8(10) . . . . ?
C1 C8 C16 C30 -0.3(14) . . . . ?
C1 C13 C22 C30 3.0(14) . . . . ?
Cu2 O1 Mo3 O5 70.0(9) . . . . ?
Cu2 O1 Mo3 O10 158.8(8) . . . . ?
Cu2 O1 Mo3 O20 -24.0(9) . . . . ?
Cu2 O1 Mo3 O22 -113.5(8) . . . 2_675 ?
Cu2 O1 Mo3 O27 -73.0(12) . . . 2_675 ?
Cu2 O1 Mo3 O29 118.0(10) . . . 2_675 ?
Cu2 N4 C10 C9 180.0(6) . . . . ?
Cu2 N4 C10 C11 0.4(13) . . . . ?
Cu2 N4 C12 N6 -179.5(5) . . . . ?
Cu2 N5 C35 N7 -175.7(6) . . . . ?
N2 C19 C20 N1 -2.8(10) . . . . ?
N2 C19 C20 C50 177.4(9) . . . . ?
N2 C19 C29 C54 -178.5(11) . . . . ?
C2 C3 C6 O2 176.1(8) . . . . ?
C2 C3 C6 O4 -3.3(12) . . . . ?
C2 C3 C24 C18 2.6(14) . . . . ?
O3 Mo4 O21B Mo6 -122(4) . . . . ?
O3 Mo4 O22 Mo3 153.8(6) . . . 2_675 ?
C3 C2 C15 C4 0.3(13) . . . . ?
N3 C17 C27 C45 -174.8(9) . . . . ?
N3 C17 C38 N8 -1.4(11) . . . . ?
N3 C17 C38 C46 179.2(9) . . . . ?
N4 C10 C11 C28 178.5(8) . . . . ?
C4 C5 N6 C9 -75.8(10) . . . . ?
C4 C5 N6 C12 100.2(9) . . . . ?
C4 C18 C24 C3 -0.8(14) . . . . ?
O5 Mo1 O12 Mo4 29.2(11) . . . . ?
O5 Mo1 O18 Mo2 -105.3(5) . . . . ?
O5 Mo3 O20 Mo6 100.3(6) . . . 2_675 ?
N5 C1 C8 C16 180.0(9) . . . . ?
N5 C1 C13 N7 1.4(9) . . . . ?
N5 C1 C13 C22 178.4(8) . . . . ?
C5 C4 C15 C2 -177.9(7) . . . . ?
C5 C4 C18 C24 178.1(8) . . . . ?
C5 N6 C9 C10 177.3(7) . . . . ?
C5 N6 C9 C23 -6.5(14) . . . . ?
C5 N6 C12 N4 -176.6(7) . . . . ?
O6 Mo1 O12 Mo4 -156.8(6) . . . . ?
O6 Mo1 O18 Mo2 154.3(5) . . . . ?
N6 C9 C10 N4 -1.3(9) . . . . ?
N6 C9 C10 C11 178.3(8) . . . . ?
N6 C9 C23 C33 -177.2(9) . . . . ?
C6 C3 C24 C18 -176.6(8) . . . . ?
O7 Mo6 O8 Mo2 153.3(5) . . . 2_675 ?
O7 Mo6 O14 Mo5 -155.5(6) . . . . ?
O7 Mo6 O21B Mo4 120(4) . . . . ?
N7 C13 C22 C30 179.0(9) . . . . ?
N7 C21 C26 C43 -76.7(11) . . . . ?
N7 C21 C26 C49 103.7(11) . . . . ?
C7 N1 C20 C19 2.4(10) . . . . ?
C7 N1 C20 C50 -177.7(11) . . . . ?
C7 N2 C19 C20 2.1(10) . . . . ?
C7 N2 C19 C29 -179.5(10) . . . . ?
C7 N2 C39 C14 112.6(10) . . . . ?
O8 Mo2 O13 Mo5 -56.9(6) 2_675 . . 2_675 ?
O8 Mo2 O16 Mo4 -15.5(11) 2_675 . . . ?
O8 Mo6 O14 Mo5 -54.5(6) . . . . ?
O8 Mo6 O21B Mo4 -61(4) . . . . ?
C8 C1 N5 Cu2 -3.9(14) . . . . ?
C8 C1 N5 C35 179.6(9) . . . . ?
C8 C1 C13 N7 -179.5(8) . . . . ?
C8 C1 C13 C22 -2.5(13) . . . . ?
C8 C16 C30 C22 0.9(15) . . . . ?
N8 C38 C46 C47 175.3(11) . . . . ?
O9 Mo1 O12 Mo4 102.3(6) . . . . ?
O9 Mo1 O18 Mo2 -33.5(9) . . . . ?
O9 Mo5 O10 Mo3 50.6(6) . . . . ?
C9 N6 C12 N4 0.0(10) . . . . ?
C9 C10 C11 C28 -1.0(13) . . . . ?
C9 C23 C33 C28 0.8(14) . . . . ?
O10 Mo3 O5 Mo1 59.0(6) . . . . ?
O10 Mo3 O20 Mo6 14.9(12) . . . 2_675 ?
O10 Mo5 O9 Mo1 -53.3(5) . . . . ?
C10 N4 C12 N6 -0.8(9) . . . . ?
C10 C9 C23 C33 -1.5(13) . . . . ?
C10 C11 C28 C33 0.3(13) . . . . ?
C11 C28 C33 C23 -0.2(15) . . . . ?
O12 Mo1 O18 Mo2 52.1(6) . . . . ?
O12 Mo4 O21B Mo6 138(4) . . . . ?
O12 Mo4 O22 Mo3 -29.9(11) . . . 2_675 ?
C12 N4 C10 C9 1.3(9) . . . . ?
C12 N4 C10 C11 -178.3(9) . . . . ?
C12 N6 C9 C10 0.8(9) . . . . ?
C12 N6 C9 C23 177.0(9) . . . . ?
O13 Mo2 O16 Mo4 -100.2(6) . . . . ?
O13 Mo5 O9 Mo1 30.2(9) 2_675 . . . ?
O13 Mo5 O10 Mo3 -105.5(6) 2_675 . . . ?
C13 C1 N5 Cu2 175.0(6) . . . . ?
C13 C1 N5 C35 -1.4(9) . . . . ?
C13 C1 C8 C16 1.0(13) . . . . ?
C13 N7 C21 C26 91.9(10) . . . . ?
C13 N7 C35 N5 0.1(10) . . . . ?
C13 C22 C30 C16 -2.2(14) . . . . ?
O14 Mo5 O9 Mo1 102.2(5) . . . . ?
O14 Mo5 O10 Mo3 -32.0(10) . . . . ?
O14 Mo6 O8 Mo2 50.2(6) . . . 2_675 ?
O14 Mo6 O21B Mo4 -138(4) . . . . ?
C14 C25 C34 C31 3.7(16) . . . . ?
O15 Mo5 O9 Mo1 -156.3(5) . . . . ?
O15 Mo5 O10 Mo3 151.9(6) . . . . ?
C15 C2 C3 C6 176.9(8) . . . . ?
C15 C2 C3 C24 -2.3(14) . . . . ?
C15 C4 C5 N6 -79.9(9) . . . . ?
C15 C4 C18 C24 -1.2(14) . . . . ?
O16 Mo2 O13 Mo5 99.7(6) . . . 2_675 ?
O16 Mo4 O21B Mo6 70(4) . . . . ?
O16 Mo4 O22 Mo3 -103.0(6) . . . 2_675 ?
C17 N3 C42 N8 -1.3(12) . . . . ?
C17 C27 C45 C47 -1.3(15) . . . . ?
C17 C38 C46 C47 -5.5(16) . . . . ?
O18 Mo1 O12 Mo4 -54.7(6) . . . . ?
O18 Mo2 O13 Mo5 18.7(10) . . . 2_675 ?
O18 Mo2 O16 Mo4 57.5(6) . . . . ?
C18 C4 C5 N6 100.8(9) . . . . ?
C18 C4 C15 C2 1.5(13) . . . . ?
O19 C36 C41 C40 -10.1(16) . . . . ?
O19 C36 C41 C58 165.9(11) . . . . ?
C19 N2 C7 N1 -0.6(10) . . . . ?
C19 N2 C39 C14 -65.6(11) . . . . ?
C19 C20 C50 C56 1.3(15) . . . . ?
C19 C29 C54 C56 1.9(18) . . . . ?
O20 Mo3 O5 Mo1 -98.6(6) . . . . ?
O20 Mo6 O8 Mo2 -106.4(6) 2_675 . . 2_675 ?
O20 Mo6 O14 Mo5 24.8(11) 2_675 . . . ?
O20 Mo6 O21B Mo4 20(4) 2_675 . . . ?
C20 N1 C7 N2 -1.2(10) . . . . ?
C20 C19 C29 C54 -0.4(16) . . . . ?
C20 C50 C56 C54 0.2(17) . . . . ?
O21B Mo4 O22 Mo3 40.8(12) . . . 2_675 ?
O21B Mo6 O8 Mo2 -25.5(12) . . . 2_675 ?
O21B Mo6 O14 Mo5 91.8(11) . . . . ?
C21 N7 C13 C1 -176.6(8) . . . . ?
C21 N7 C13 C22 6.9(15) . . . . ?
C21 N7 C35 N5 175.9(8) . . . . ?
C21 C26 C43 C40 -179.9(9) . . . . ?
C21 C26 C49 C58 179.0(12) . . . . ?
O22 Mo3 O5 Mo1 -12.3(12) 2_675 . . . ?
O22 Mo3 O20 Mo6 -58.6(7) 2_675 . . 2_675 ?
O22 Mo4 O21B Mo6 -20(4) . . . . ?
O23 C36 C41 C40 170.2(11) . . . . ?
O23 C36 C41 C58 -13.8(18) . . . . ?
C23 C9 C10 N4 -177.9(8) . . . . ?
C23 C9 C10 C11 1.7(13) . . . . ?
C24 C3 C6 O2 -4.7(12) . . . . ?
C24 C3 C6 O4 175.9(8) . . . . ?
C25 C14 C39 N2 -29.0(13) . . . . ?
C25 C14 C44 C37 5.2(16) . . . . ?
C26 C49 C58 C41 1(2) . . . . ?
O26 Mo2 O13 Mo5 7.1(5) . . . 2_675 ?
O26 Mo2 O16 Mo4 -37.2(6) . . . . ?
O26 Mo5 O9 Mo1 37.9(5) 2_675 . . . ?
O26 Mo5 O10 Mo3 -42.4(6) 2_675 . . . ?
O26 P009 O28 Mo1 52.8(7) . . . 2_675 ?
O26 P009 O28 Mo1 -127.2(7) 2_675 . . 2_675 ?
O26 P009 O28 Mo2 -0.2(5) 2_675 . . 2_675 ?
O26 P009 O28 Mo2 179.8(5) . . . 2_675 ?
O26 P009 O28 O26 180.000(4) . . . 2_675 ?
C27 C17 C38 N8 -177.2(9) . . . . ?
C27 C17 C38 C46 3.4(15) . . . . ?
C27 C45 C47 C46 -1.1(17) . . . . ?
O27 Mo3 O5 Mo1 -34.7(6) 2_675 . . . ?
O27 Mo3 O20 Mo6 4.3(6) 2_675 . . 2_675 ?
O27 Mo4 O22 Mo3 -8.4(5) . . . 2_675 ?
O27 Mo6 O8 Mo2 -45.6(6) . . . 2_675 ?
O27 Mo6 O14 Mo5 38.6(6) . . . . ?
O27 P009 O29 Mo1 -61.5(7) 2_675 . . 2_675 ?
O27 P009 O29 Mo1 118.5(7) . . . 2_675 ?
O27 P009 O29 Mo3 0.3(5) . . . 2_675 ?
O27 P009 O29 Mo3 -179.7(5) 2_675 . . 2_675 ?
O27 P009 O29 Mo5 -117.5(7) . . . 2_675 ?
O27 P009 O29 Mo5 62.5(7) 2_675 . . 2_675 ?
O28 Mo1 O12 Mo4 8.0(5) 2_675 . . . ?
O28 Mo1 O18 Mo2 -12.2(5) 2_675 . . . ?
O28 Mo2 O13 Mo5 34.8(6) 2_675 . . 2_675 ?
O28 Mo2 O16 Mo4 -4.3(5) 2_675 . . . ?
O28 P009 O26 Mo2 -0.2(5) 2_675 . . . ?
O28 P009 O26 Mo2 179.8(5) . . . . ?
O28 P009 O26 Mo5 -53.9(7) . . . 2_675 ?
O28 P009 O26 Mo5 126.1(7) 2_675 . . 2_675 ?
O28 P009 O26 O28 180.000(3) . . . 2_675 ?
C29 C19 C20 N1 178.6(8) . . . . ?
C29 C19 C20 C50 -1.2(14) . . . . ?
C29 C54 C56 C50 -1.9(19) . . . . ?
O29 Mo1 O12 Mo4 38.4(6) 2_675 . . . ?
O29 Mo1 O18 Mo2 -40.8(6) 2_675 . . . ?
O29 Mo3 O5 Mo1 -4.1(5) 2_675 . . . ?
O29 Mo3 O20 Mo6 35.4(6) 2_675 . . 2_675 ?
O29 Mo5 O9 Mo1 9.8(5) 2_675 . . . ?
O29 Mo5 O10 Mo3 -11.6(5) 2_675 . . . ?
O29 P009 O27 Mo3 -0.4(5) . . . 2_675 ?
O29 P009 O27 Mo3 179.6(5) 2_675 . . 2_675 ?
O29 P009 O27 Mo4 121.3(7) . . . . ?
O29 P009 O27 Mo4 -58.7(7) 2_675 . . . ?
O29 P009 O27 Mo6 -121.9(6) . . . . ?
O29 P009 O27 Mo6 58.1(6) 2_675 . . . ?
C31 C37 C44 C14 -2.1(17) . . . . ?
C32 C31 C34 C25 -175.7(10) . . . . ?
C32 C31 C37 C44 175.0(10) . . . . ?
C34 C31 C32 O11 -7.1(14) . . . . ?
C34 C31 C32 O17 174.9(10) . . . . ?
C34 C31 C37 C44 -0.3(16) . . . . ?
C35 N7 C13 C1 -0.9(9) . . . . ?
C35 N7 C13 C22 -177.5(10) . . . . ?
C35 N7 C21 C26 -83.2(10) . . . . ?
C36 C41 C58 C49 -177.2(12) . . . . ?
C37 C31 C32 O11 177.8(9) . . . . ?
C37 C31 C32 O17 -0.3(16) . . . . ?
C37 C31 C34 C25 -0.5(16) . . . . ?
C38 N8 C42 N3 0.5(13) . . . . ?
C38 N8 C59B C55 170.1(14) . . . . ?
C38 N8 C59A C55 146.5(14) . . . . ?
C38 C17 C27 C45 0.1(15) . . . . ?
C38 C46 C47 C45 4.3(17) . . . . ?
C39 N2 C7 N1 -179.1(7) . . . . ?
C39 N2 C19 C20 -179.4(7) . . . . ?
C39 N2 C19 C29 -1.1(16) . . . . ?
C39 C14 C25 C34 178.0(9) . . . . ?
C39 C14 C44 C37 -178.6(10) . . . . ?
C40 C41 C58 C49 -1.0(19) . . . . ?
C41 C40 C43 C26 0.5(17) . . . . ?
C42 N3 C17 C27 177.0(10) . . . . ?
C42 N3 C17 C38 1.7(11) . . . . ?
C42 N8 C38 C17 0.6(12) . . . . ?
C42 N8 C38 C46 179.9(11) . . . . ?
C42 N8 C59B C55 -2(3) . . . . ?
C42 N8 C59A C55 -63(3) . . . . ?
C43 C26 C49 C58 -0.6(19) . . . . ?
C43 C40 C41 C36 176.2(10) . . . . ?
C43 C40 C41 C58 0.1(17) . . . . ?
C44 C14 C25 C34 -6.0(16) . . . . ?
C44 C14 C39 N2 154.9(9) . . . . ?
C48 C52 C53 C55 6(2) . . . . ?
C48 C57 C60 C55 0(3) . . . . ?
C49 C26 C43 C40 -0.2(16) . . . . ?
C51 C48 C52 C53 179.0(11) . . . . ?
C51 C48 C57 C60 178.3(13) . . . . ?
C52 C48 C51 O24 -177.0(11) . . . . ?
C52 C48 C51 O25 3.9(16) . . . . ?
C52 C48 C57 C60 -2(2) . . . . ?
C52 C53 C55 C59B 164.9(14) . . . . ?
C52 C53 C55 C60 -8(2) . . . . ?
C52 C53 C55 C59A 176.9(15) . . . . ?
C53 C55 C59B N8 100.9(19) . . . . ?
C53 C55 C60 C57 5(2) . . . . ?
C53 C55 C59A N8 136.6(19) . . . . ?
C57 C48 C51 O24 2.3(18) . . . . ?
C57 C48 C51 O25 -176.8(12) . . . . ?
C57 C48 C52 C53 -0.3(18) . . . . ?
C59B N8 C38 C17 -174.1(14) . . . . ?
C59B N8 C38 C46 5(2) . . . . ?
C59B N8 C42 N3 173.4(19) . . . . ?
C59B C55 C60 C57 -168.9(15) . . . . ?
C60 C55 C59B N8 -87(2) . . . . ?
C60 C55 C59A N8 -37(4) . . . . ?
O21A Mo4 O22 Mo3 61.7(10) . . . 2_675 ?
O21A Mo6 O8 Mo2 -54(3) . . . 2_675 ?
O21A Mo6 O14 Mo5 109.7(9) . . . . ?
C59A N8 C38 C17 154(2) . . . . ?
C59A N8 C38 C46 -26(3) . . . . ?
C59A N8 C42 N3 -155.7(16) . . . . ?
C59A C55 C60 C57 178(2) . . . . ?
